data_1556471
loop_
_publ_author_name
'Klein, A.'
'Neugebauer, M.'
'Krest, A.'
'Luning, A.'
'Garbe, S.'
'Arefyeva, N.'
'Schlorer, N.'

_publ_section_title
;
 Five Coordinate Platinum(II) in [Pt(bpy)(cod)(Me)][SbF6]: A Structural
 and Spectroscopic Study
;
_journal_name_full Inorganics
_journal_page_first 118
_journal_page_last 138
_journal_paper_doi 10.3390/inorganics3020118
_journal_volume 3
_journal_year 2015
_chemical_formula_moiety 'C19 H23 F6 N2 Pt Sb'
_chemical_formula_sum 'C19 H23 F6 N2 Pt Sb'
_chemical_formula_weight 710.23
_chemical_name_common '[Pt(bpy)(cod)(Me)][SbF6]'
_chemical_name_systematic
;
Methyl-2,2'-bipyridine-1,5-cyclooctadieneplatinum(II) hexafluoroantimonate
;
_space_group_crystal_system monoclinic
_space_group_IT_number 14
_space_group_name_Hall '-P 2ybc'
_space_group_name_H-M_alt 'P 1 21/c 1'
_atom_sites_solution_hydrogens geom
_cell_angle_alpha 90
_cell_angle_beta 99.052(6)
_cell_angle_gamma 90
_cell_formula_units_Z 4
_cell_length_a 11.8078(9)
_cell_length_b 8.3564(7)
_cell_length_c 21.0767(18)
_cell_measurement_reflns_used 0
_cell_measurement_temperature 170(2)
_cell_measurement_theta_max 0
_cell_measurement_theta_min 0
_cell_volume 2053.8(3)
_computing_cell_refinement 'X-AREA (STOE & Cie 2001)'
_computing_data_collection 'X-AREA (STOE & Cie 2001)'
_computing_data_reduction 'X-RED (STOE & Cie 2001)'
_computing_molecular_graphics 'DIAMOND (Brandenburg, 2006)'
_computing_publication_material 'WinGX publication routines (Farrugia, 2012)'
_computing_structure_refinement 'SHELXL-2013 (Sheldrick, 2013)'
_computing_structure_solution 'SIR92 (Giacovazzo et al, 1993)'
_diffrn_ambient_temperature 170(2)
_diffrn_measured_fraction_theta_full 0.998
_diffrn_measured_fraction_theta_max 0.963
_diffrn_measurement_device_type 'STOE IPDS II'
_diffrn_measurement_method 'w scans'
_diffrn_radiation_monochromator graphite
_diffrn_radiation_source 'fine-focus sealed tube'
_diffrn_radiation_type MoK\a
_diffrn_radiation_wavelength 0.71073
_diffrn_reflns_av_R_equivalents 0.1258
_diffrn_reflns_av_unetI/netI 0.0632
_diffrn_reflns_Laue_measured_fraction_full 0.998
_diffrn_reflns_Laue_measured_fraction_max 0.963
_diffrn_reflns_limit_h_max 13
_diffrn_reflns_limit_h_min -15
_diffrn_reflns_limit_k_max 10
_diffrn_reflns_limit_k_min -10
_diffrn_reflns_limit_l_max 26
_diffrn_reflns_limit_l_min -26
_diffrn_reflns_number 24266
_diffrn_reflns_point_group_measured_fraction_full 0.998
_diffrn_reflns_point_group_measured_fraction_max 0.963
_diffrn_reflns_theta_full 25.000
_diffrn_reflns_theta_max 27.418
_diffrn_reflns_theta_min 1.746
_exptl_absorpt_coefficient_mu 8.180
_exptl_absorpt_correction_T_max 0.3369
_exptl_absorpt_correction_T_min 0.0681
_exptl_absorpt_correction_type numerical
_exptl_crystal_colour yellow
_exptl_crystal_density_diffrn 2.297
_exptl_crystal_density_method 'not measured'
_exptl_crystal_description prism
_exptl_crystal_F_000 1336
_exptl_crystal_size_max 0.5
_exptl_crystal_size_mid 0.5
_exptl_crystal_size_min 0.5
_refine_diff_density_max 4.279
_refine_diff_density_min -3.242
_refine_diff_density_rms 0.332
_refine_ls_extinction_coef 0.0054(4)
_refine_ls_extinction_expression Fc^*^=kFc[1+0.001xFc^2^\l^3^/sin(2\q)]^-1/4^
_refine_ls_extinction_method SHELXL
_refine_ls_goodness_of_fit_ref 1.187
_refine_ls_hydrogen_treatment constr
_refine_ls_matrix_type full
_refine_ls_number_parameters 263
_refine_ls_number_reflns 4504
_refine_ls_number_restraints 0
_refine_ls_restrained_S_all 1.187
_refine_ls_R_factor_all 0.0675
_refine_ls_R_factor_gt 0.0644
_refine_ls_shift/su_max 0.000
_refine_ls_shift/su_mean 0.000
_refine_ls_structure_factor_coef Fsqd
_refine_ls_weighting_details 'w=1/[\s^2^(Fo^2^)+(0.0411P)^2^+62.9744P] where P=(Fo^2^+2Fc^2^)/3'
_refine_ls_weighting_scheme calc
_refine_ls_wR_factor_gt 0.1613
_refine_ls_wR_factor_ref 0.1629
_reflns_Friedel_coverage 0.000
_reflns_Friedel_fraction_full .
_reflns_Friedel_fraction_max .
_reflns_number_gt 4154
_reflns_number_total 4504
_reflns_threshold_expression 'I > 2\s(I)'
_cod_data_source_file inorganics-03-00118-s002.cif
_cod_data_source_block shelxdata_shelxl
_cod_original_sg_symbol_H-M 'P 21/c'
_cod_database_code 1556471
_shelx_space_group_comment
;
The symmetry employed for this shelxl refinement is uniquely defined
by the following loop, which should always be used as a source of
symmetry information in preference to the above space-group names.
They are only intended as comments.
;
_shelxl_version_number 2013-4

loop_
_space_group_symop_operation_xyz
'x, y, z'
'-x, y+1/2, -z+1/2'
'-x, -y, -z'
'x, -y-1/2, z-1/2'

loop_
_atom_site_label
_atom_site_type_symbol
_atom_site_fract_x
_atom_site_fract_y
_atom_site_fract_z
_atom_site_U_iso_or_equiv
_atom_site_adp_type
_atom_site_occupancy
_atom_site_site_symmetry_order
_atom_site_calc_flag
_atom_site_refinement_flags_posn
_atom_site_refinement_flags_adp
_atom_site_refinement_flags_occupancy
_atom_site_disorder_assembly
_atom_site_disorder_group
Pt1 Pt 0.21856(4) 0.25499(5) 0.35511(2) 0.02027(19) Uani 1 1 d . . . . .
N20 N 0.1722(8) 0.3182(13) 0.4501(5) 0.024(2) Uani 1 1 d . . . . .
N10 N 0.3419(7) 0.4412(12) 0.3982(4) 0.0189(18) Uani 1 1 d . . . . .
C25 C 0.0827(11) 0.2518(15) 0.4740(7) 0.031(3) Uani 1 1 d . . . . .
H25 H 0.0387 0.1744 0.4498 0.037 Uiso 1 1 calc R U . . .
C23 C 0.1224(12) 0.4076(17) 0.5683(7) 0.036(3) Uani 1 1 d . . . . .
H23 H 0.1065 0.4348 0.6087 0.044 Uiso 1 1 calc R U . . .
C35 C 0.2108(12) 0.1731(15) 0.2601(5) 0.027(3) Uani 1 1 d . . . . .
H35 H 0.1793 0.2515 0.2274 0.033 Uiso 1 1 calc R U . . .
C11 C 0.3263(9) 0.5061(13) 0.4544(5) 0.021(2) Uani 1 1 d . . . . .
C36 C 0.1223(10) 0.0932(14) 0.2926(6) 0.027(3) Uani 1 1 d . . . . .
H36 H 0.0435 0.1277 0.2772 0.032 Uiso 1 1 calc R U . . .
C12 C 0.3914(9) 0.6382(14) 0.4802(6) 0.023(2) Uani 1 1 d . . . . .
H12 H 0.3787 0.6845 0.5185 0.027 Uiso 1 1 calc R U . . .
C41 C 0.1106(10) 0.4438(15) 0.3199(6) 0.027(2) Uani 1 1 d . . . . .
H41A H 0.1369 0.5408 0.3418 0.041 Uiso 1 1 calc R U . . .
H41B H 0.0339 0.4211 0.3270 0.041 Uiso 1 1 calc R U . . .
H41C H 0.1114 0.4562 0.2747 0.041 Uiso 1 1 calc R U . . .
C33 C 0.3793(11) -0.0045(17) 0.3041(7) 0.034(3) Uani 1 1 d . . . . .
H33A H 0.3476 -0.1118 0.3012 0.040 Uiso 1 1 calc R U . . .
H33B H 0.4603 -0.0125 0.3012 0.040 Uiso 1 1 calc R U . . .
C22 C 0.2111(10) 0.4788(15) 0.5453(6) 0.026(2) Uani 1 1 d . . . . .
H22 H 0.2548 0.5576 0.5689 0.031 Uiso 1 1 calc R U . . .
C34 C 0.3193(12) 0.0954(18) 0.2474(6) 0.036(3) Uani 1 1 d . . . . .
H34A H 0.3717 0.1777 0.2374 0.043 Uiso 1 1 calc R U . . .
H34B H 0.3019 0.0267 0.2101 0.043 Uiso 1 1 calc R U . . .
C31 C 0.2862(10) 0.0210(16) 0.4041(6) 0.029(3) Uani 1 1 d . . . . .
H31 H 0.3112 0.0293 0.4505 0.035 Uiso 1 1 calc R U . . .
C24 C 0.0554(11) 0.2942(18) 0.5316(7) 0.036(3) Uani 1 1 d . . . . .
H24 H -0.0072 0.2482 0.5465 0.043 Uiso 1 1 calc R U . . .
C37 C 0.1333(11) -0.0799(15) 0.3131(6) 0.029(3) Uani 1 1 d . . . . .
H37A H 0.1777 -0.1367 0.2853 0.034 Uiso 1 1 calc R U . . .
H37B H 0.0576 -0.1278 0.3079 0.034 Uiso 1 1 calc R U . . .
C38 C 0.1921(12) -0.0998(16) 0.3841(7) 0.035(3) Uani 1 1 d . . . . .
H38A H 0.1345 -0.0892 0.4120 0.042 Uiso 1 1 calc R U . . .
H38B H 0.2241 -0.2066 0.3898 0.042 Uiso 1 1 calc R U . . .
C13 C 0.4754(10) 0.6983(15) 0.4470(6) 0.027(3) Uani 1 1 d . . . . .
H13 H 0.5206 0.7844 0.4634 0.033 Uiso 1 1 calc R U . . .
C15 C 0.4225(10) 0.5006(15) 0.3663(6) 0.027(2) Uani 1 1 d . . . . .
H15 H 0.4329 0.4542 0.3275 0.033 Uiso 1 1 calc R U . . .
C14 C 0.4907(10) 0.6292(16) 0.3897(6) 0.028(3) Uani 1 1 d . . . . .
H14 H 0.5462 0.6683 0.3669 0.033 Uiso 1 1 calc R U . . .
C21 C 0.2351(9) 0.4303(13) 0.4850(5) 0.021(2) Uani 1 1 d . . . . .
C32 C 0.3662(10) 0.0656(14) 0.3676(6) 0.026(2) Uani 1 1 d . . . . .
H32 H 0.4381 0.1040 0.3926 0.031 Uiso 1 1 calc R U . . .
Sb1 Sb 0.24840(7) 0.58575(10) 0.13293(4) 0.0261(2) Uani 1 1 d . . . . .
F1 F 0.1695(9) 0.7638(10) 0.1579(5) 0.050(2) Uani 1 1 d . . . . .
F2 F 0.3274(9) 0.4104(12) 0.1067(6) 0.065(3) Uani 1 1 d . . . . .
F3 F 0.3114(9) 0.5404(14) 0.2181(5) 0.062(3) Uani 1 1 d . . . . .
F4 F 0.1232(7) 0.4573(11) 0.1393(4) 0.045(2) Uani 1 1 d . . . . .
F5 F 0.1890(7) 0.6326(11) 0.0468(4) 0.0413(19) Uani 1 1 d . . . . .
F6 F 0.3736(7) 0.7195(11) 0.1257(5) 0.045(2) Uani 1 1 d . . . . .

loop_
_atom_site_aniso_label
_atom_site_aniso_U_11
_atom_site_aniso_U_22
_atom_site_aniso_U_33
_atom_site_aniso_U_23
_atom_site_aniso_U_13
_atom_site_aniso_U_12
Pt1 0.0182(3) 0.0244(3) 0.0173(3) 0.00134(15) -0.00009(17) -0.00250(15)
N20 0.018(4) 0.033(5) 0.021(5) -0.002(4) 0.007(4) -0.003(4)
N10 0.012(4) 0.031(5) 0.015(4) 0.001(4) 0.006(3) -0.005(4)
C25 0.022(6) 0.035(7) 0.034(7) 0.001(5) 0.002(5) -0.011(5)
C23 0.039(7) 0.039(7) 0.034(7) -0.004(6) 0.014(6) -0.002(6)
C35 0.046(7) 0.032(6) 0.005(4) -0.006(4) 0.009(5) -0.004(5)
C11 0.020(5) 0.021(5) 0.021(5) -0.004(4) 0.002(4) 0.001(4)
C36 0.028(6) 0.023(5) 0.024(6) -0.001(5) -0.012(5) -0.014(5)
C12 0.019(5) 0.024(5) 0.026(6) 0.001(4) 0.006(4) -0.001(4)
C41 0.021(5) 0.032(6) 0.027(6) 0.001(5) 0.001(5) 0.007(5)
C33 0.027(6) 0.039(7) 0.041(7) -0.012(6) 0.022(6) 0.000(5)
C22 0.025(5) 0.035(6) 0.017(5) 0.001(5) 0.007(4) -0.002(5)
C34 0.044(7) 0.042(7) 0.027(6) -0.019(6) 0.021(6) 0.002(6)
C31 0.026(6) 0.034(6) 0.024(6) 0.006(5) -0.008(5) 0.004(5)
C24 0.025(6) 0.048(8) 0.037(7) 0.015(6) 0.012(6) -0.009(6)
C37 0.029(6) 0.027(6) 0.028(6) -0.005(5) -0.001(5) -0.002(5)
C38 0.034(7) 0.032(7) 0.037(7) -0.001(6) 0.002(6) 0.002(5)
C13 0.022(5) 0.027(6) 0.035(7) 0.004(5) 0.009(5) -0.006(5)
C15 0.027(6) 0.032(6) 0.024(6) 0.004(5) 0.008(5) -0.003(5)
C14 0.021(5) 0.037(7) 0.025(6) 0.005(5) 0.003(5) -0.009(5)
C21 0.020(5) 0.024(5) 0.020(5) -0.003(4) 0.002(4) 0.002(4)
C32 0.025(5) 0.027(6) 0.026(6) -0.012(5) 0.008(5) 0.001(5)
Sb1 0.0216(4) 0.0317(4) 0.0252(4) 0.0059(3) 0.0048(3) 0.0037(3)
F1 0.057(6) 0.039(5) 0.054(6) -0.015(4) 0.015(5) 0.004(4)
F2 0.060(6) 0.047(5) 0.091(8) 0.002(6) 0.022(6) 0.021(5)
F3 0.056(6) 0.089(8) 0.037(5) 0.026(5) -0.008(4) -0.007(6)
F4 0.038(4) 0.045(5) 0.051(5) 0.003(4) 0.008(4) -0.011(4)
F5 0.043(4) 0.053(5) 0.027(4) 0.005(4) 0.002(4) 0.005(4)
F6 0.030(4) 0.053(5) 0.050(5) 0.020(4) -0.003(4) -0.008(4)

loop_
_atom_type_symbol
_atom_type_description
_atom_type_scat_dispersion_real
_atom_type_scat_dispersion_imag
_atom_type_scat_source
C C 0.0033 0.0016 'International Tables Vol C Tables 4.2.6.8 and 6.1.1.4'
H H 0.0000 0.0000 'International Tables Vol C Tables 4.2.6.8 and 6.1.1.4'
F F 0.0171 0.0103 'International Tables Vol C Tables 4.2.6.8 and 6.1.1.4'
N N 0.0061 0.0033 'International Tables Vol C Tables 4.2.6.8 and 6.1.1.4'
Pt Pt -1.7033 8.3905 'International Tables Vol C Tables 4.2.6.8 and 6.1.1.4'
Sb Sb -0.5866 1.5461 'International Tables Vol C Tables 4.2.6.8 and 6.1.1.4'

loop_
_geom_angle_atom_site_label_1
_geom_angle_atom_site_label_2
_geom_angle_atom_site_label_3
_geom_angle
_geom_angle_site_symmetry_1
_geom_angle_site_symmetry_3
C41 Pt1 C36 91.4(5) . .
C41 Pt1 C35 88.5(5) . .
C36 Pt1 C35 41.7(5) . .
C41 Pt1 N20 85.3(4) . .
C36 Pt1 N20 122.3(4) . .
C35 Pt1 N20 162.8(4) . .
C41 Pt1 N10 86.6(4) . .
C36 Pt1 N10 164.6(4) . .
C35 Pt1 N10 122.9(4) . .
N20 Pt1 N10 72.8(3) . .
C41 Pt1 C31 162.3(5) . .
C36 Pt1 C31 81.3(4) . .
C35 Pt1 C31 96.4(5) . .
N20 Pt1 C31 85.1(4) . .
N10 Pt1 C31 104.7(4) . .
C41 Pt1 C32 162.4(5) . .
C36 Pt1 C32 87.4(5) . .
C35 Pt1 C32 78.9(5) . .
N20 Pt1 C32 110.1(4) . .
N10 Pt1 C32 89.9(4) . .
C31 Pt1 C32 34.1(4) . .
C21 N20 C25 118.7(11) . .
C21 N20 Pt1 117.8(8) . .
C25 N20 Pt1 123.6(8) . .
C11 N10 C15 119.9(10) . .
C11 N10 Pt1 118.1(7) . .
C15 N10 Pt1 121.6(8) . .
C24 C25 N20 122.3(12) . .
C24 C25 H25 118.8 . .
N20 C25 H25 118.8 . .
C22 C23 C24 120.3(13) . .
C22 C23 H23 119.8 . .
C24 C23 H23 119.8 . .
C36 C35 C34 124.5(12) . .
C36 C35 Pt1 68.7(6) . .
C34 C35 Pt1 113.6(8) . .
C36 C35 H35 113.9 . .
C34 C35 H35 113.9 . .
Pt1 C35 H35 113.9 . .
N10 C11 C12 121.1(11) . .
N10 C11 C21 114.9(9) . .
C12 C11 C21 123.9(10) . .
C35 C36 C37 121.6(12) . .
C35 C36 Pt1 69.5(6) . .
C37 C36 Pt1 115.2(7) . .
C35 C36 H36 114.3 . .
C37 C36 H36 114.3 . .
Pt1 C36 H36 114.3 . .
C13 C12 C11 118.6(11) . .
C13 C12 H12 120.7 . .
C11 C12 H12 120.7 . .
Pt1 C41 H41A 109.5 . .
Pt1 C41 H41B 109.5 . .
H41A C41 H41B 109.5 . .
Pt1 C41 H41C 109.5 . .
H41A C41 H41C 109.5 . .
H41B C41 H41C 109.5 . .
C32 C33 C34 112.6(11) . .
C32 C33 H33A 109.1 . .
C34 C33 H33A 109.1 . .
C32 C33 H33B 109.1 . .
C34 C33 H33B 109.1 . .
H33A C33 H33B 107.8 . .
C23 C22 C21 118.2(12) . .
C23 C22 H22 120.9 . .
C21 C22 H22 120.9 . .
C35 C34 C33 113.6(11) . .
C35 C34 H34A 108.9 . .
C33 C34 H34A 108.9 . .
C35 C34 H34B 108.9 . .
C33 C34 H34B 108.9 . .
H34A C34 H34B 107.7 . .
C32 C31 C38 124.9(12) . .
C32 C31 Pt1 74.7(7) . .
C38 C31 Pt1 104.8(7) . .
C32 C31 H31 114.7 . .
C38 C31 H31 114.7 . .
Pt1 C31 H31 114.7 . .
C25 C24 C23 118.9(12) . .
C25 C24 H24 120.6 . .
C23 C24 H24 120.6 . .
C36 C37 C38 112.5(10) . .
C36 C37 H37A 109.1 . .
C38 C37 H37A 109.1 . .
C36 C37 H37B 109.1 . .
C38 C37 H37B 109.1 . .
H37A C37 H37B 107.8 . .
C31 C38 C37 113.2(11) . .
C31 C38 H38A 108.9 . .
C37 C38 H38A 108.9 . .
C31 C38 H38B 108.9 . .
C37 C38 H38B 108.9 . .
H38A C38 H38B 107.8 . .
C14 C13 C12 119.4(11) . .
C14 C13 H13 120.3 . .
C12 C13 H13 120.3 . .
N10 C15 C14 121.7(12) . .
N10 C15 H15 119.1 . .
C14 C15 H15 119.1 . .
C13 C14 C15 119.2(11) . .
C13 C14 H14 120.4 . .
C15 C14 H14 120.4 . .
N20 C21 C22 121.6(11) . .
N20 C21 C11 116.0(10) . .
C22 C21 C11 122.3(10) . .
C31 C32 C33 125.4(11) . .
C31 C32 Pt1 71.2(7) . .
C33 C32 Pt1 110.2(8) . .
C31 C32 H32 114.0 . .
C33 C32 H32 114.0 . .
Pt1 C32 H32 114.0 . .
F4 Sb1 F2 90.5(5) . .
F4 Sb1 F3 90.8(4) . .
F2 Sb1 F3 89.0(5) . .
F4 Sb1 F1 90.1(4) . .
F2 Sb1 F1 179.0(5) . .
F3 Sb1 F1 91.8(5) . .
F4 Sb1 F6 178.9(4) . .
F2 Sb1 F6 90.4(5) . .
F3 Sb1 F6 90.0(4) . .
F1 Sb1 F6 89.0(5) . .
F4 Sb1 F5 90.6(4) . .
F2 Sb1 F5 90.3(5) . .
F3 Sb1 F5 178.5(4) . .
F1 Sb1 F5 88.8(4) . .
F6 Sb1 F5 88.7(4) . .

loop_
_geom_bond_atom_site_label_1
_geom_bond_atom_site_label_2
_geom_bond_distance
_geom_bond_site_symmetry_2
Pt1 C41 2.090(11) .
Pt1 C36 2.093(10) .
Pt1 C35 2.105(10) .
Pt1 N20 2.222(10) .
Pt1 N10 2.225(9) .
Pt1 C31 2.295(12) .
Pt1 C32 2.339(12) .
N20 C21 1.341(14) .
N20 C25 1.357(16) .
N10 C11 1.341(14) .
N10 C15 1.345(15) .
C25 C24 1.35(2) .
C25 H25 0.9300 .
C23 C22 1.359(18) .
C23 C24 1.39(2) .
C23 H23 0.9300 .
C35 C36 1.495(18) .
C35 C34 1.498(18) .
C35 H35 0.9800 .
C11 C12 1.405(15) .
C11 C21 1.482(16) .
C36 C37 1.509(17) .
C36 H36 0.9800 .
C12 C13 1.393(17) .
C12 H12 0.9300 .
C41 H41A 0.9600 .
C41 H41B 0.9600 .
C41 H41C 0.9600 .
C33 C32 1.491(17) .
C33 C34 1.54(2) .
C33 H33A 0.9700 .
C33 H33B 0.9700 .
C22 C21 1.406(16) .
C22 H22 0.9300 .
C34 H34A 0.9700 .
C34 H34B 0.9700 .
C31 C32 1.360(18) .
C31 C38 1.511(18) .
C31 H31 0.9800 .
C24 H24 0.9300 .
C37 C38 1.556(17) .
C37 H37A 0.9700 .
C37 H37B 0.9700 .
C38 H38A 0.9700 .
C38 H38B 0.9700 .
C13 C14 1.377(18) .
C13 H13 0.9300 .
C15 C14 1.386(17) .
C15 H15 0.9300 .
C14 H14 0.9300 .
C32 H32 0.9800 .
Sb1 F4 1.848(8) .
Sb1 F2 1.867(10) .
Sb1 F3 1.871(9) .
Sb1 F1 1.874(9) .
Sb1 F6 1.878(8) .
Sb1 F5 1.882(8) .

loop_
_geom_torsion_atom_site_label_1
_geom_torsion_atom_site_label_2
_geom_torsion_atom_site_label_3
_geom_torsion_atom_site_label_4
_geom_torsion
_geom_torsion_site_symmetry_1
_geom_torsion_site_symmetry_2
_geom_torsion_site_symmetry_3
_geom_torsion_site_symmetry_4
C21 N20 C25 C24 -0.3(19) . . . .
Pt1 N20 C25 C24 -179.0(10) . . . .
C15 N10 C11 C12 1.4(16) . . . .
Pt1 N10 C11 C12 -171.6(8) . . . .
C15 N10 C11 C21 -179.9(10) . . . .
Pt1 N10 C11 C21 7.0(12) . . . .
C34 C35 C36 C37 -3.0(16) . . . .
Pt1 C35 C36 C37 -107.7(10) . . . .
C34 C35 C36 Pt1 104.7(11) . . . .
N10 C11 C12 C13 -1.8(17) . . . .
C21 C11 C12 C13 179.6(11) . . . .
C24 C23 C22 C21 -2(2) . . . .
C36 C35 C34 C33 -42.5(16) . . . .
Pt1 C35 C34 C33 37.2(14) . . . .
C32 C33 C34 C35 -34.6(16) . . . .
N20 C25 C24 C23 -1(2) . . . .
C22 C23 C24 C25 3(2) . . . .
C35 C36 C37 C38 93.7(14) . . . .
Pt1 C36 C37 C38 13.1(15) . . . .
C32 C31 C38 C37 -42.9(17) . . . .
Pt1 C31 C38 C37 38.6(13) . . . .
C36 C37 C38 C31 -36.3(16) . . . .
C11 C12 C13 C14 1.2(17) . . . .
C11 N10 C15 C14 -0.4(17) . . . .
Pt1 N10 C15 C14 172.4(9) . . . .
C12 C13 C14 C15 -0.3(18) . . . .
N10 C15 C14 C13 -0.2(19) . . . .
C25 N20 C21 C22 0.6(17) . . . .
Pt1 N20 C21 C22 179.3(8) . . . .
C25 N20 C21 C11 -175.9(10) . . . .
Pt1 N20 C21 C11 2.9(13) . . . .
C23 C22 C21 N20 0.7(18) . . . .
C23 C22 C21 C11 177.0(11) . . . .
N10 C11 C21 N20 -6.5(15) . . . .
C12 C11 C21 N20 172.1(10) . . . .
N10 C11 C21 C22 177.1(10) . . . .
C12 C11 C21 C22 -4.3(17) . . . .
C38 C31 C32 C33 -4(2) . . . .
Pt1 C31 C32 C33 -101.9(13) . . . .
C38 C31 C32 Pt1 97.6(11) . . . .
C34 C33 C32 C31 96.8(16) . . . .
C34 C33 C32 Pt1 16.0(13) . . . .
